data_7129787
loop_
_publ_author_name
'Shephard, Angus'
'Daniels, Daisy'
'Deacon, Glen B.'
'Guo, Zhifang'
'Jaroschik, Florian'
'Junk, Peter Courtney'

_publ_section_title
;
 Selective carbon-phosphorus bond cleavage: expanding the toolbox for
 accessing bulky divalent lanthanoid sandwich complexes
;
_journal_name_full 'Chemical Communications'
_journal_paper_doi 10.1039/D2CC00698G
_journal_year 2022
_chemical_formula_moiety 'C70 H50 Sm, 2(C7 H8)'
_chemical_formula_sum 'C84 H66 Sm'
_chemical_formula_weight 1225.71
_space_group_crystal_system monoclinic
_space_group_IT_number 14
_space_group_name_Hall '-P 2ybc'
_space_group_name_H-M_alt 'P 1 21/c 1'
_atom_sites_solution_hydrogens geom
_atom_sites_solution_primary dual
_audit_creation_date 2021-07-20
_audit_creation_method
;
Olex2 1.3
(compiled 2020.07.31 svn.rc2a77460 for OlexSys, GUI svn.r6145)
;
_audit_update_record
;
2022-02-04 deposited with the CCDC.	2022-03-09 downloaded from the CCDC.
;
_cell_angle_alpha 90
_cell_angle_beta 95.03(3)
_cell_angle_gamma 90
_cell_formula_units_Z 2
_cell_length_a 10.481(2)
_cell_length_b 17.845(4)
_cell_length_c 16.322(3)
_cell_measurement_reflns_used 5119
_cell_measurement_temperature 100(2)
_cell_measurement_theta_max 25
_cell_measurement_theta_min 2
_cell_volume 3041.0(11)
_computing_cell_refinement 'XDS (Kabsch, 1993)'
_computing_data_collection 'BluIce (McPhillips, 2002)'
_computing_data_reduction 'XDS (Kabsch, 1993)'
_computing_molecular_graphics 'Olex2 1.3 (Dolomanov et al., 2009)'
_computing_publication_material 'Olex2 1.3 (Dolomanov et al., 2009)'
_computing_structure_refinement 'SHELXL 2018/3 (Sheldrick, 2015)'
_computing_structure_solution 'SHELXT 2018/2 (Sheldrick, 2018)'
_diffrn_ambient_temperature 100(2)
_diffrn_measured_fraction_theta_full 0.951
_diffrn_measured_fraction_theta_max 0.951
_diffrn_measurement_device_type 'ADSC Quantum 315r'
_diffrn_measurement_method 'Phi Scan'
_diffrn_radiation_monochromator 'Silicon Double Crystal'
_diffrn_radiation_type Synchrotron
_diffrn_radiation_wavelength 0.71073
_diffrn_reflns_av_R_equivalents 0.2739
_diffrn_reflns_av_unetI/netI 0.1712
_diffrn_reflns_Laue_measured_fraction_full 0.951
_diffrn_reflns_Laue_measured_fraction_max 0.951
_diffrn_reflns_limit_h_max 12
_diffrn_reflns_limit_h_min -12
_diffrn_reflns_limit_k_max 21
_diffrn_reflns_limit_k_min -21
_diffrn_reflns_limit_l_max 19
_diffrn_reflns_limit_l_min -19
_diffrn_reflns_number 31042
_diffrn_reflns_point_group_measured_fraction_full 0.951
_diffrn_reflns_point_group_measured_fraction_max 0.951
_diffrn_reflns_theta_full 25.035
_diffrn_reflns_theta_max 25.035
_diffrn_reflns_theta_min 1.694
_diffrn_source 'MX2 Beamline Australian Synchrotron'
_diffrn_standards_number 0
_exptl_absorpt_coefficient_mu 1.013
_exptl_absorpt_correction_type none
_exptl_crystal_colour brown
_exptl_crystal_colour_primary brown
_exptl_crystal_density_diffrn 1.339
_exptl_crystal_density_method 'not measured'
_exptl_crystal_description block
_exptl_crystal_F_000 1264
_exptl_crystal_size_max 0.1
_exptl_crystal_size_mid 0.09
_exptl_crystal_size_min 0.07
_refine_diff_density_max 1.248
_refine_diff_density_min -2.921
_refine_diff_density_rms 0.178
_refine_ls_extinction_method none
_refine_ls_goodness_of_fit_ref 0.979
_refine_ls_hydrogen_treatment constr
_refine_ls_matrix_type full
_refine_ls_number_parameters 374
_refine_ls_number_reflns 5119
_refine_ls_number_restraints 85
_refine_ls_restrained_S_all 0.974
_refine_ls_R_factor_all 0.1563
_refine_ls_R_factor_gt 0.1207
_refine_ls_shift/su_max 0.000
_refine_ls_shift/su_mean 0.000
_refine_ls_structure_factor_coef Fsqd
_refine_ls_weighting_details 'w=1/[\s^2^(Fo^2^)+(0.1760P)^2^] where P=(Fo^2^+2Fc^2^)/3'
_refine_ls_weighting_scheme calc
_refine_ls_wR_factor_gt 0.2836
_refine_ls_wR_factor_ref 0.3250
_reflns_Friedel_coverage 0.000
_reflns_number_gt 2555
_reflns_number_total 5119
_reflns_threshold_expression 'I > 2\s(I)'
_cod_data_source_file d2cc00698g2.cif
_cod_data_source_block 3
_cod_database_code 7129787
_shelx_shelxl_version_number 2018/3
_shelx_space_group_comment
;
The symmetry employed for this shelxl refinement is uniquely defined
by the following loop, which should always be used as a source of
symmetry information in preference to the above space-group names.
They are only intended as comments.
;
_shelx_estimated_absorpt_t_max 0.932
_shelx_estimated_absorpt_t_min 0.905
_olex2_refinement_description
;
1. Fixed Uiso
 At 1.2 times of:
  All C(H) groups
 At 1.5 times of:
  All C(H,H,H) groups
2. Rigid bond restraints
 with sigma for 1-2 distances of 0.001 and sigma for 1-3 distances of 0.001
3. Uiso/Uaniso restraints and constraints
: within 2A with sigma of 0.04 and sigma for terminal atoms of 0.08 within 2A
: within 2A with sigma of 0.01 and sigma for terminal atoms of 0.01 within 2A
: with sigma of 0.1 and sigma for terminal atoms of 0.2
4.a Aromatic/amide H refined with riding coordinates:
 C29(H29), C23(H23), C25(H25), C11(H11), C13(H13), C17(H17), C22(H22),
 C31(H31), C19(H19), C28(H28), C27(H27), C32(H32), C26(H26), C35(H35), C10(H10),
  C16(H16), C14(H14), C21(H21), C34(H34), C7(H7), C33(H33), C20(H20), C15(H15),
 C9(H9), C8(H8)
;
_olex2_submission_special_instructions 'No special instructions were received'

loop_
_space_group_symop_operation_xyz
'x, y, z'
'-x, y+1/2, -z+1/2'
'-x, -y, -z'
'x, -y-1/2, z-1/2'

loop_
_atom_site_label
_atom_site_type_symbol
_atom_site_fract_x
_atom_site_fract_y
_atom_site_fract_z
_atom_site_U_iso_or_equiv
_atom_site_adp_type
_atom_site_occupancy
_atom_site_site_symmetry_order
_atom_site_calc_flag
_atom_site_refinement_flags_posn
_atom_site_refinement_flags_adp
_atom_site_refinement_flags_occupancy
_atom_site_disorder_assembly
_atom_site_disorder_group
Sm01 Sm 0.000000 0.500000 0.500000 0.0775(4) Uani 1 2 d S . P . .
C3 C 0.2208(7) 0.5860(4) 0.5231(4) 0.0359(15) Uani 1 1 d . . . . .
C2 C 0.1560(8) 0.6123(4) 0.4481(4) 0.0400(16) Uani 1 1 d . . . . .
C18 C 0.2339(8) 0.6259(4) 0.6030(4) 0.0396(17) Uani 1 1 d . . . . .
C12 C 0.0885(8) 0.6847(4) 0.4375(4) 0.0403(16) Uani 1 1 d . . . . .
C24 C 0.3381(8) 0.4636(4) 0.5699(4) 0.0405(16) Uani 1 1 d . . . . .
C1 C 0.1610(8) 0.5549(4) 0.3882(4) 0.0390(16) Uani 1 1 d . . . . .
C4 C 0.2655(9) 0.5118(4) 0.5100(4) 0.0422(19) Uani 1 1 d . . . . .
C29 C 0.4465(7) 0.4230(4) 0.5508(4) 0.0404(16) Uani 1 1 d . . . . .
H29 H 0.474556 0.427627 0.497285 0.048 Uiso 1 1 calc R U . . .
C23 C 0.1259(8) 0.6531(4) 0.6367(4) 0.0426(17) Uani 1 1 d . . . . .
H23 H 0.044654 0.650260 0.606070 0.051 Uiso 1 1 calc R U . . .
C5 C 0.2299(10) 0.4932(3) 0.4251(4) 0.0412(19) Uani 1 1 d . . . . .
C25 C 0.3003(9) 0.4550(4) 0.6505(4) 0.0485(19) Uani 1 1 d . . . . .
H25 H 0.227828 0.481415 0.666431 0.058 Uiso 1 1 calc R U . . .
C11 C 0.0227(10) 0.5029(4) 0.2693(4) 0.048(2) Uani 1 1 d . . . . .
H11 H 0.009156 0.459726 0.301374 0.058 Uiso 1 1 calc R U . . .
C30 C 0.2485(8) 0.4213(4) 0.3839(4) 0.0423(18) Uani 1 1 d . . . . .
C13 C 0.1429(9) 0.7513(4) 0.4661(4) 0.0486(19) Uani 1 1 d . . . . .
H13 H 0.228027 0.751136 0.491483 0.058 Uiso 1 1 calc R U . . .
C17 C -0.0406(8) 0.6866(4) 0.4045(4) 0.0471(19) Uani 1 1 d . . . . .
H17 H -0.081299 0.641422 0.385694 0.057 Uiso 1 1 calc R U . . .
C6 C 0.1015(9) 0.5589(4) 0.3025(4) 0.0459(19) Uani 1 1 d . . . . .
C22 C 0.1362(9) 0.6855(4) 0.7170(4) 0.0481(19) Uani 1 1 d . . . . .
H22 H 0.061901 0.703537 0.740077 0.058 Uiso 1 1 calc R U . . .
C31 C 0.2910(8) 0.4195(5) 0.3039(4) 0.0489(19) Uani 1 1 d . . . . .
H31 H 0.314195 0.464850 0.278634 0.059 Uiso 1 1 calc R U . . .
C19 C 0.3526(9) 0.6325(4) 0.6480(5) 0.051(2) Uani 1 1 d . . . . .
H19 H 0.427600 0.614765 0.625613 0.061 Uiso 1 1 calc R U . . .
C28 C 0.5136(9) 0.3769(4) 0.6069(4) 0.0493(19) Uani 1 1 d . . . . .
H28 H 0.586907 0.350463 0.592108 0.059 Uiso 1 1 calc R U . . .
C27 C 0.4727(10) 0.3692(4) 0.6859(5) 0.055(2) Uani 1 1 d . . . . .
H27 H 0.517518 0.336999 0.724784 0.066 Uiso 1 1 calc R U . . .
C32 C 0.2991(9) 0.3530(5) 0.2625(5) 0.058(2) Uani 1 1 d . . . . .
H32 H 0.325422 0.352915 0.208295 0.070 Uiso 1 1 calc R U . . .
C26 C 0.3691(9) 0.4079(4) 0.7066(5) 0.052(2) Uani 1 1 d . . . . .
H26 H 0.342662 0.402916 0.760576 0.062 Uiso 1 1 calc R U . . .
C35 C 0.2201(9) 0.3522(4) 0.4205(5) 0.050(2) Uani 1 1 d . . . . .
H35 H 0.193655 0.351776 0.474741 0.060 Uiso 1 1 calc R U . . .
C10 C -0.0382(10) 0.5078(4) 0.1895(5) 0.052(2) Uani 1 1 d . . . . .
H10 H -0.090186 0.467741 0.167526 0.062 Uiso 1 1 calc R U . . .
C16 C -0.1098(9) 0.7539(5) 0.3991(5) 0.057(2) Uani 1 1 d . . . . .
H16 H -0.196744 0.754172 0.377031 0.069 Uiso 1 1 calc R U . . .
C14 C 0.0752(10) 0.8192(4) 0.4586(5) 0.058(2) Uani 1 1 d . . . . .
H14 H 0.115894 0.864732 0.475993 0.070 Uiso 1 1 calc R U . . .
C21 C 0.2528(9) 0.6903(5) 0.7605(5) 0.056(2) Uani 1 1 d . . . . .
H21 H 0.259461 0.710864 0.814438 0.067 Uiso 1 1 calc R U . . .
C34 C 0.2302(9) 0.2858(5) 0.3791(5) 0.058(2) Uani 1 1 d . . . . .
H34 H 0.210638 0.239946 0.404852 0.070 Uiso 1 1 calc R U . . .
C7 C 0.1198(9) 0.6221(4) 0.2535(4) 0.053(2) Uani 1 1 d . . . . .
H7 H 0.173658 0.661783 0.274197 0.064 Uiso 1 1 calc R U . . .
C33 C 0.2689(9) 0.2853(5) 0.2995(5) 0.061(2) Uani 1 1 d . . . . .
H33 H 0.274707 0.239337 0.270659 0.074 Uiso 1 1 calc R U . . .
C20 C 0.3614(9) 0.6657(5) 0.7268(4) 0.056(2) Uani 1 1 d . . . . .
H20 H 0.442705 0.671022 0.756852 0.068 Uiso 1 1 calc R U . . .
C15 C -0.0514(11) 0.8195(5) 0.4257(5) 0.063(3) Uani 1 1 d . . . . .
H15 H -0.097846 0.865285 0.421514 0.076 Uiso 1 1 calc R U . . .
C9 C -0.0221(11) 0.5709(5) 0.1432(5) 0.063(3) Uani 1 1 d . . . . .
H9 H -0.066546 0.576111 0.090265 0.076 Uiso 1 1 calc R U . . .
C8 C 0.0586(11) 0.6262(5) 0.1745(5) 0.067(3) Uani 1 1 d . . . . .
H8 H 0.073281 0.668563 0.141311 0.080 Uiso 1 1 calc R U . . .
C37 C 0.6355(8) 0.0669(4) 0.4800(6) 0.123(5) Uani 1 1 d G U . . .
C42 C 0.6081(9) 0.1082(5) 0.4084(4) 0.104(4) Uani 1 1 d G U . . .
H42 H 0.636239 0.090936 0.357962 0.125 Uiso 1 1 calc R U . . .
C41 C 0.5393(10) 0.1746(5) 0.4107(4) 0.130(5) Uani 1 1 d G U . . .
H41 H 0.520559 0.202854 0.361732 0.156 Uiso 1 1 calc R U . . .
C40 C 0.4981(9) 0.1998(5) 0.4845(5) 0.103(5) Uani 1 1 d G U . . .
H40 H 0.451129 0.245257 0.486010 0.124 Uiso 1 1 calc R U . . .
C39 C 0.5256(9) 0.1585(6) 0.5561(4) 0.093(4) Uani 1 1 d G U . . .
H39 H 0.497378 0.175742 0.606520 0.112 Uiso 1 1 calc R U . . .
C38 C 0.5943(9) 0.0920(5) 0.5538(4) 0.112(5) Uani 1 1 d G U . . .
H38 H 0.613058 0.063824 0.602751 0.135 Uiso 1 1 calc R U . . .
C36 C 0.7120(17) 0.0000(6) 0.4725(14) 0.127(5) Uani 1 1 d . U . . .
H36A H 0.719146 -0.010696 0.414186 0.191 Uiso 1 1 calc R U . . .
H36B H 0.670968 -0.042357 0.497877 0.191 Uiso 1 1 calc R U . . .
H36C H 0.797632 0.007963 0.500314 0.191 Uiso 1 1 calc R U . . .

loop_
_atom_site_aniso_label
_atom_site_aniso_U_11
_atom_site_aniso_U_22
_atom_site_aniso_U_33
_atom_site_aniso_U_23
_atom_site_aniso_U_13
_atom_site_aniso_U_12
Sm01 0.0663(8) 0.0847(7) 0.0844(6) 0.0084(4) 0.0234(5) -0.0173(4)
C3 0.046(4) 0.037(3) 0.024(3) -0.003(3) 0.004(3) -0.003(3)
C2 0.056(5) 0.036(4) 0.028(3) 0.006(3) 0.006(3) 0.003(3)
C18 0.060(5) 0.030(3) 0.030(3) -0.003(3) 0.009(3) 0.004(3)
C12 0.055(5) 0.034(4) 0.033(3) 0.002(3) 0.013(3) 0.005(3)
C24 0.053(5) 0.039(4) 0.031(3) 0.004(3) 0.010(3) -0.006(3)
C1 0.056(5) 0.038(4) 0.022(3) -0.001(3) 0.002(3) 0.000(3)
C4 0.066(6) 0.032(4) 0.029(3) -0.004(3) 0.008(3) 0.007(3)
C29 0.046(5) 0.041(4) 0.035(3) 0.000(3) 0.010(3) -0.004(3)
C23 0.059(5) 0.036(4) 0.034(3) -0.003(3) 0.012(3) -0.003(3)
C5 0.066(6) 0.027(4) 0.031(3) -0.002(3) 0.009(3) -0.004(3)
C25 0.072(6) 0.047(5) 0.029(3) 0.001(3) 0.012(3) 0.005(4)
C11 0.077(7) 0.037(4) 0.031(3) -0.001(3) 0.009(4) -0.004(4)
C30 0.061(5) 0.034(4) 0.031(3) -0.008(3) 0.005(3) 0.003(3)
C13 0.076(6) 0.040(4) 0.030(3) 0.002(3) 0.012(3) -0.003(4)
C17 0.062(6) 0.043(4) 0.038(4) 0.003(3) 0.013(3) 0.002(4)
C6 0.073(6) 0.037(4) 0.027(3) 0.001(3) 0.002(3) 0.000(4)
C22 0.066(6) 0.035(4) 0.046(4) 0.001(3) 0.019(4) 0.004(3)
C31 0.056(5) 0.052(5) 0.039(4) -0.008(3) 0.007(3) 0.001(4)
C19 0.066(6) 0.045(4) 0.042(4) -0.005(3) 0.008(4) 0.004(4)
C28 0.067(6) 0.036(4) 0.045(4) 0.001(3) 0.008(4) -0.001(4)
C27 0.078(7) 0.043(4) 0.045(4) 0.004(3) 0.005(4) 0.002(4)
C32 0.063(6) 0.066(6) 0.045(4) -0.017(4) 0.004(4) 0.013(4)
C26 0.073(6) 0.046(4) 0.038(4) 0.008(3) 0.007(4) 0.001(4)
C35 0.068(6) 0.042(4) 0.041(4) 0.000(3) 0.004(4) -0.003(4)
C10 0.068(7) 0.049(5) 0.037(4) -0.004(3) 0.001(4) -0.004(4)
C16 0.069(6) 0.063(6) 0.040(4) 0.007(4) 0.004(4) 0.011(4)
C14 0.098(8) 0.038(4) 0.040(4) 0.001(3) 0.016(4) -0.005(4)
C21 0.074(6) 0.055(5) 0.039(4) -0.011(3) 0.003(4) 0.006(4)
C34 0.075(6) 0.039(4) 0.059(5) -0.006(4) -0.001(4) 0.002(4)
C7 0.090(7) 0.039(4) 0.031(4) 0.006(3) 0.006(4) -0.007(4)
C33 0.076(7) 0.049(5) 0.057(5) -0.013(4) -0.003(4) 0.012(4)
C20 0.069(6) 0.062(5) 0.038(4) -0.012(4) 0.002(4) 0.000(4)
C15 0.104(8) 0.045(5) 0.041(4) 0.001(3) 0.004(5) 0.013(5)
C9 0.105(8) 0.049(5) 0.034(4) -0.002(3) -0.001(4) -0.002(5)
C8 0.118(9) 0.049(5) 0.034(4) 0.013(3) 0.002(4) -0.010(5)
C37 0.075(8) 0.081(7) 0.205(13) -0.008(8) -0.024(9) 0.001(5)
C42 0.118(11) 0.093(8) 0.095(8) 0.029(7) -0.027(7) -0.010(8)
C41 0.173(15) 0.134(12) 0.082(8) -0.043(8) 0.008(9) 0.016(11)
C40 0.107(12) 0.108(11) 0.094(9) -0.008(7) 0.006(8) -0.005(7)
C39 0.103(10) 0.115(10) 0.064(6) -0.013(6) 0.015(6) 0.004(8)
C38 0.102(11) 0.136(12) 0.098(9) -0.011(8) 0.003(8) -0.029(9)
C36 0.079(9) 0.072(7) 0.224(14) -0.008(7) -0.026(10) -0.004(5)

loop_
_atom_type_symbol
_atom_type_description
_atom_type_scat_dispersion_real
_atom_type_scat_dispersion_imag
_atom_type_scat_source
C C 0.0033 0.0016 'International Tables Vol C Tables 4.2.6.8 and 6.1.1.4'
H H 0.0000 0.0000 'International Tables Vol C Tables 4.2.6.8 and 6.1.1.4'
Sm Sm -0.1638 3.4418 'International Tables Vol C Tables 4.2.6.8 and 6.1.1.4'

loop_
_geom_angle_atom_site_label_1
_geom_angle_atom_site_label_2
_geom_angle_atom_site_label_3
_geom_angle
_geom_angle_site_symmetry_1
_geom_angle_site_symmetry_3
_geom_angle_publ_flag
C3 Sm01 C3 180.0 3_566 . ?
C3 Sm01 C4 150.21(19) 3_566 . ?
C3 Sm01 C4 29.79(19) . . ?
C3 Sm01 C4 150.21(19) . 3_566 ?
C3 Sm01 C4 29.79(19) 3_566 3_566 ?
C3 Sm01 C5 131.0(2) . 3_566 ?
C3 Sm01 C5 49.0(2) . . ?
C3 Sm01 C5 131.0(2) 3_566 . ?
C3 Sm01 C5 49.0(2) 3_566 3_566 ?
C2 Sm01 C3 29.82(18) . . ?
C2 Sm01 C3 150.18(18) 3_566 . ?
C2 Sm01 C3 150.18(18) . 3_566 ?
C2 Sm01 C3 29.82(18) 3_566 3_566 ?
C2 Sm01 C2 180.0 3_566 . ?
C2 Sm01 C1 150.29(19) . 3_566 ?
C2 Sm01 C1 29.71(19) 3_566 3_566 ?
C2 Sm01 C1 29.71(19) . . ?
C2 Sm01 C1 150.29(19) 3_566 . ?
C2 Sm01 C4 130.7(2) . 3_566 ?
C2 Sm01 C4 49.3(2) . . ?
C2 Sm01 C4 130.7(2) 3_566 . ?
C2 Sm01 C4 49.3(2) 3_566 3_566 ?
C2 Sm01 C5 48.9(2) . . ?
C2 Sm01 C5 131.1(2) 3_566 . ?
C2 Sm01 C5 48.9(2) 3_566 3_566 ?
C2 Sm01 C5 131.1(2) . 3_566 ?
C1 Sm01 C3 130.90(18) 3_566 . ?
C1 Sm01 C3 49.10(18) . . ?
C1 Sm01 C3 130.90(18) . 3_566 ?
C1 Sm01 C3 49.10(18) 3_566 3_566 ?
C1 Sm01 C1 180.0 . 3_566 ?
C1 Sm01 C4 49.3(2) 3_566 3_566 ?
C1 Sm01 C4 130.7(2) . 3_566 ?
C1 Sm01 C4 130.7(2) 3_566 . ?
C1 Sm01 C4 49.3(2) . . ?
C1 Sm01 C5 29.6(2) 3_566 3_566 ?
C1 Sm01 C5 29.6(2) . . ?
C1 Sm01 C5 150.4(2) 3_566 . ?
C1 Sm01 C5 150.4(2) . 3_566 ?
C4 Sm01 C4 180.0 . 3_566 ?
C4 Sm01 C5 150.0(2) . 3_566 ?
C4 Sm01 C5 150.0(2) 3_566 . ?
C4 Sm01 C5 30.0(2) 3_566 3_566 ?
C4 Sm01 C5 30.0(2) . . ?
C5 Sm01 C5 180.0 . 3_566 ?
C2 C3 Sm01 74.7(4) . . ?
C2 C3 C18 126.8(6) . . ?
C2 C3 C4 108.3(6) . . ?
C18 C3 Sm01 113.4(5) . . ?
C4 C3 Sm01 75.4(5) . . ?
C4 C3 C18 124.8(6) . . ?
C3 C2 Sm01 75.5(4) . . ?
C3 C2 C12 125.1(6) . . ?
C12 C2 Sm01 112.3(5) . . ?
C1 C2 Sm01 75.4(4) . . ?
C1 C2 C3 108.2(6) . . ?
C1 C2 C12 126.6(6) . . ?
C23 C18 C3 120.0(7) . . ?
C23 C18 C19 118.9(6) . . ?
C19 C18 C3 121.0(7) . . ?
C13 C12 C2 122.3(8) . . ?
C13 C12 C17 117.5(7) . . ?
C17 C12 C2 119.9(7) . . ?
C29 C24 C4 122.5(6) . . ?
C29 C24 C25 116.6(7) . . ?
C25 C24 C4 120.9(7) . . ?
C2 C1 Sm01 74.9(4) . . ?
C2 C1 C5 108.3(6) . . ?
C2 C1 C6 125.3(6) . . ?
C5 C1 Sm01 76.3(5) . . ?
C5 C1 C6 126.3(6) . . ?
C6 C1 Sm01 114.1(5) . . ?
C3 C4 Sm01 74.8(5) . . ?
C3 C4 C24 127.1(6) . . ?
C3 C4 C5 107.2(6) . . ?
C24 C4 Sm01 117.0(5) . . ?
C5 C4 Sm01 75.7(6) . . ?
C5 C4 C24 125.6(6) . . ?
C24 C29 H29 118.8 . . ?
C28 C29 C24 122.5(7) . . ?
C28 C29 H29 118.8 . . ?
C18 C23 H23 119.8 . . ?
C18 C23 C22 120.4(7) . . ?
C22 C23 H23 119.8 . . ?
C1 C5 Sm01 74.1(5) . . ?
C1 C5 C4 107.9(6) . . ?
C1 C5 C30 124.4(6) . . ?
C4 C5 Sm01 74.4(5) . . ?
C4 C5 C30 127.4(6) . . ?
C30 C5 Sm01 113.1(5) . . ?
C24 C25 H25 119.8 . . ?
C26 C25 C24 120.3(8) . . ?
C26 C25 H25 119.8 . . ?
C6 C11 H11 119.0 . . ?
C6 C11 C10 122.0(7) . . ?
C10 C11 H11 119.0 . . ?
C31 C30 C5 120.4(7) . . ?
C35 C30 C5 121.7(7) . . ?
C35 C30 C31 117.8(7) . . ?
C12 C13 H13 119.3 . . ?
C12 C13 C14 121.5(9) . . ?
C14 C13 H13 119.3 . . ?
C12 C17 H17 119.4 . . ?
C16 C17 C12 121.2(8) . . ?
C16 C17 H17 119.4 . . ?
C11 C6 C1 121.7(6) . . ?
C11 C6 C7 117.7(6) . . ?
C7 C6 C1 120.6(7) . . ?
C23 C22 H22 120.1 . . ?
C21 C22 C23 119.8(8) . . ?
C21 C22 H22 120.1 . . ?
C30 C31 H31 119.6 . . ?
C32 C31 C30 120.8(8) . . ?
C32 C31 H31 119.6 . . ?
C18 C19 H19 120.0 . . ?
C18 C19 C20 120.0(8) . . ?
C20 C19 H19 120.0 . . ?
C29 C28 H28 120.3 . . ?
C29 C28 C27 119.3(8) . . ?
C27 C28 H28 120.3 . . ?
C28 C27 H27 120.1 . . ?
C26 C27 C28 119.8(8) . . ?
C26 C27 H27 120.1 . . ?
C31 C32 H32 119.7 . . ?
C31 C32 C33 120.6(8) . . ?
C33 C32 H32 119.7 . . ?
C25 C26 H26 119.3 . . ?
C27 C26 C25 121.4(7) . . ?
C27 C26 H26 119.3 . . ?
C30 C35 H35 119.5 . . ?
C34 C35 C30 121.1(8) . . ?
C34 C35 H35 119.5 . . ?
C11 C10 H10 120.2 . . ?
C9 C10 C11 119.6(8) . . ?
C9 C10 H10 120.2 . . ?
C17 C16 H16 120.1 . . ?
C15 C16 C17 119.8(9) . . ?
C15 C16 H16 120.1 . . ?
C13 C14 H14 120.1 . . ?
C15 C14 C13 119.8(8) . . ?
C15 C14 H14 120.1 . . ?
C22 C21 H21 119.8 . . ?
C22 C21 C20 120.4(7) . . ?
C20 C21 H21 119.8 . . ?
C35 C34 H34 119.8 . . ?
C35 C34 C33 120.4(8) . . ?
C33 C34 H34 119.8 . . ?
C6 C7 H7 120.1 . . ?
C8 C7 C6 119.7(7) . . ?
C8 C7 H7 120.1 . . ?
C32 C33 H33 120.3 . . ?
C34 C33 C32 119.4(8) . . ?
C34 C33 H33 120.3 . . ?
C19 C20 H20 119.8 . . ?
C21 C20 C19 120.5(8) . . ?
C21 C20 H20 119.8 . . ?
C16 C15 C14 120.2(8) . . ?
C16 C15 H15 119.9 . . ?
C14 C15 H15 119.9 . . ?
C10 C9 H9 120.4 . . ?
C8 C9 C10 119.2(8) . . ?
C8 C9 H9 120.4 . . ?
C7 C8 H8 119.1 . . ?
C9 C8 C7 121.8(7) . . ?
C9 C8 H8 119.1 . . ?
C42 C37 C38 120.0 . . ?
C42 C37 C36 116.2(11) . . ?
C38 C37 C36 123.8(11) . . ?
C37 C42 H42 120.0 . . ?
C37 C42 C41 120.0 . . ?
C41 C42 H42 120.0 . . ?
C42 C41 H41 120.0 . . ?
C40 C41 C42 120.0 . . ?
C40 C41 H41 120.0 . . ?
C41 C40 H40 120.0 . . ?
C41 C40 C39 120.0 . . ?
C39 C40 H40 120.0 . . ?
C40 C39 H39 120.0 . . ?
C38 C39 C40 120.0 . . ?
C38 C39 H39 120.0 . . ?
C37 C38 H38 120.0 . . ?
C39 C38 C37 120.0 . . ?
C39 C38 H38 120.0 . . ?
C37 C36 H36A 109.5 . . ?
C37 C36 H36B 109.5 . . ?
C37 C36 H36C 109.5 . . ?
H36A C36 H36B 109.5 . . ?
H36A C36 H36C 109.5 . . ?
H36B C36 H36C 109.5 . . ?

loop_
_geom_bond_atom_site_label_1
_geom_bond_atom_site_label_2
_geom_bond_distance
_geom_bond_site_symmetry_2
_geom_bond_publ_flag
Sm01 C3 2.775(7) . ?
Sm01 C3 2.775(7) 3_566 ?
Sm01 C2 2.765(7) . ?
Sm01 C2 2.765(7) 3_566 ?
Sm01 C1 2.771(7) . ?
Sm01 C1 2.771(7) 3_566 ?
Sm01 C4 2.781(10) 3_566 ?
Sm01 C4 2.781(10) . ?
Sm01 C5 2.799(10) . ?
Sm01 C5 2.799(10) 3_566 ?
C3 C2 1.426(9) . ?
C3 C18 1.482(8) . ?
C3 C4 1.428(9) . ?
C2 C12 1.476(10) . ?
C2 C1 1.420(9) . ?
C18 C23 1.389(11) . ?
C18 C19 1.393(11) . ?
C12 C13 1.382(10) . ?
C12 C17 1.412(11) . ?
C24 C4 1.464(10) . ?
C24 C29 1.404(11) . ?
C24 C25 1.414(9) . ?
C1 C5 1.423(10) . ?
C1 C6 1.482(8) . ?
C4 C5 1.442(10) . ?
C29 H29 0.9500 . ?
C29 C28 1.378(10) . ?
C23 H23 0.9500 . ?
C23 C22 1.428(9) . ?
C5 C30 1.470(9) . ?
C25 H25 0.9500 . ?
C25 C26 1.397(11) . ?
C11 H11 0.9500 . ?
C11 C6 1.376(11) . ?
C11 C10 1.402(11) . ?
C30 C31 1.416(10) . ?
C30 C35 1.412(10) . ?
C13 H13 0.9500 . ?
C13 C14 1.404(12) . ?
C17 H17 0.9500 . ?
C17 C16 1.403(11) . ?
C6 C7 1.405(10) . ?
C22 H22 0.9500 . ?
C22 C21 1.362(12) . ?
C31 H31 0.9500 . ?
C31 C32 1.371(11) . ?
C19 H19 0.9500 . ?
C19 C20 1.412(10) . ?
C28 H28 0.9500 . ?
C28 C27 1.400(11) . ?
C27 H27 0.9500 . ?
C27 C26 1.355(12) . ?
C32 H32 0.9500 . ?
C32 C33 1.400(13) . ?
C26 H26 0.9500 . ?
C35 H35 0.9500 . ?
C35 C34 1.373(11) . ?
C10 H10 0.9500 . ?
C10 C9 1.374(11) . ?
C16 H16 0.9500 . ?
C16 C15 1.374(12) . ?
C14 H14 0.9500 . ?
C14 C15 1.387(13) . ?
C21 H21 0.9500 . ?
C21 C20 1.379(13) . ?
C34 H34 0.9500 . ?
C34 C33 1.395(12) . ?
C7 H7 0.9500 . ?
C7 C8 1.390(10) . ?
C33 H33 0.9500 . ?
C20 H20 0.9500 . ?
C15 H15 0.9500 . ?
C9 H9 0.9500 . ?
C9 C8 1.369(12) . ?
C8 H8 0.9500 . ?
C37 C42 1.3900 . ?
C37 C38 1.3900 . ?
C37 C36 1.448(15) . ?
C42 H42 0.9500 . ?
C42 C41 1.3900 . ?
C41 H41 0.9500 . ?
C41 C40 1.3900 . ?
C40 H40 0.9500 . ?
C40 C39 1.3900 . ?
C39 H39 0.9500 . ?
C39 C38 1.3900 . ?
C38 H38 0.9500 . ?
C36 H36A 0.9800 . ?
C36 H36B 0.9800 . ?
C36 H36C 0.9800 . ?

loop_
_geom_torsion_atom_site_label_1
_geom_torsion_atom_site_label_2
_geom_torsion_atom_site_label_3
_geom_torsion_atom_site_label_4
_geom_torsion
_geom_torsion_site_symmetry_1
_geom_torsion_site_symmetry_2
_geom_torsion_site_symmetry_3
_geom_torsion_site_symmetry_4
_geom_torsion_publ_flag
Sm01 C3 C2 C12 107.3(8) . . . . ?
Sm01 C3 C2 C1 -68.9(6) . . . . ?
Sm01 C3 C18 C23 -35.1(7) . . . . ?
Sm01 C3 C18 C19 140.8(6) . . . . ?
Sm01 C3 C4 C24 -112.6(9) . . . . ?
Sm01 C3 C4 C5 69.4(6) . . . . ?
Sm01 C2 C12 C13 135.2(6) . . . . ?
Sm01 C2 C12 C17 -38.5(7) . . . . ?
Sm01 C2 C1 C5 -69.6(6) . . . . ?
Sm01 C2 C1 C6 109.1(8) . . . . ?
Sm01 C1 C5 C4 -67.3(6) . . . . ?
Sm01 C1 C5 C30 107.4(9) . . . . ?
Sm01 C1 C6 C11 -40.5(10) . . . . ?
Sm01 C1 C6 C7 136.7(7) . . . . ?
Sm01 C4 C5 C1 67.1(6) . . . . ?
Sm01 C4 C5 C30 -107.4(9) . . . . ?
Sm01 C5 C30 C31 134.7(7) . . . . ?
Sm01 C5 C30 C35 -42.7(9) . . . . ?
C3 C2 C12 C13 47.6(11) . . . . ?
C3 C2 C12 C17 -126.0(8) . . . . ?
C3 C2 C1 Sm01 69.0(5) . . . . ?
C3 C2 C1 C5 -0.7(9) . . . . ?
C3 C2 C1 C6 178.1(7) . . . . ?
C3 C18 C23 C22 174.2(6) . . . . ?
C3 C18 C19 C20 -175.2(7) . . . . ?
C3 C4 C5 Sm01 -68.8(6) . . . . ?
C3 C4 C5 C1 -1.7(10) . . . . ?
C3 C4 C5 C30 -176.2(9) . . . . ?
C2 C3 C18 C23 52.9(10) . . . . ?
C2 C3 C18 C19 -131.2(8) . . . . ?
C2 C3 C4 Sm01 -68.1(5) . . . . ?
C2 C3 C4 C24 179.3(8) . . . . ?
C2 C3 C4 C5 1.3(10) . . . . ?
C2 C12 C13 C14 -177.3(7) . . . . ?
C2 C12 C17 C16 175.6(7) . . . . ?
C2 C1 C5 Sm01 68.7(6) . . . . ?
C2 C1 C5 C4 1.5(10) . . . . ?
C2 C1 C5 C30 176.1(8) . . . . ?
C2 C1 C6 C11 -128.7(9) . . . . ?
C2 C1 C6 C7 48.6(12) . . . . ?
C18 C3 C2 Sm01 -108.0(7) . . . . ?
C18 C3 C2 C12 -0.8(13) . . . . ?
C18 C3 C2 C1 -176.9(7) . . . . ?
C18 C3 C4 Sm01 108.6(7) . . . . ?
C18 C3 C4 C24 -4.1(14) . . . . ?
C18 C3 C4 C5 177.9(8) . . . . ?
C18 C23 C22 C21 0.7(10) . . . . ?
C18 C19 C20 C21 1.2(13) . . . . ?
C12 C2 C1 Sm01 -107.1(8) . . . . ?
C12 C2 C1 C5 -176.8(8) . . . . ?
C12 C2 C1 C6 2.0(13) . . . . ?
C12 C13 C14 C15 3.4(11) . . . . ?
C12 C17 C16 C15 0.4(11) . . . . ?
C24 C4 C5 Sm01 113.1(9) . . . . ?
C24 C4 C5 C1 -179.8(8) . . . . ?
C24 C4 C5 C30 5.8(16) . . . . ?
C24 C29 C28 C27 0.4(11) . . . . ?
C24 C25 C26 C27 -0.2(13) . . . . ?
C1 C2 C12 C13 -136.9(8) . . . . ?
C1 C2 C12 C17 49.5(11) . . . . ?
C1 C5 C30 C31 48.6(13) . . . . ?
C1 C5 C30 C35 -128.8(9) . . . . ?
C1 C6 C7 C8 -177.2(8) . . . . ?
C4 C3 C2 Sm01 68.5(6) . . . . ?
C4 C3 C2 C12 175.8(8) . . . . ?
C4 C3 C2 C1 -0.4(9) . . . . ?
C4 C3 C18 C23 -123.1(8) . . . . ?
C4 C3 C18 C19 52.8(11) . . . . ?
C4 C24 C29 C28 -179.0(7) . . . . ?
C4 C24 C25 C26 179.0(7) . . . . ?
C4 C5 C30 C31 -137.8(9) . . . . ?
C4 C5 C30 C35 44.8(14) . . . . ?
C29 C24 C4 Sm01 134.7(6) . . . . ?
C29 C24 C4 C3 -134.3(9) . . . . ?
C29 C24 C4 C5 43.4(13) . . . . ?
C29 C24 C25 C26 -0.3(11) . . . . ?
C29 C28 C27 C26 -0.9(12) . . . . ?
C23 C18 C19 C20 0.8(11) . . . . ?
C23 C22 C21 C20 1.4(12) . . . . ?
C5 C1 C6 C11 49.9(13) . . . . ?
C5 C1 C6 C7 -132.9(9) . . . . ?
C5 C30 C31 C32 -174.9(8) . . . . ?
C5 C30 C35 C34 175.8(8) . . . . ?
C25 C24 C4 Sm01 -44.4(9) . . . . ?
C25 C24 C4 C3 46.6(13) . . . . ?
C25 C24 C4 C5 -135.8(9) . . . . ?
C25 C24 C29 C28 0.2(11) . . . . ?
C11 C6 C7 C8 0.2(14) . . . . ?
C11 C10 C9 C8 3.4(16) . . . . ?
C30 C31 C32 C33 -1.8(13) . . . . ?
C30 C35 C34 C33 0.0(14) . . . . ?
C13 C12 C17 C16 1.6(10) . . . . ?
C13 C14 C15 C16 -1.2(12) . . . . ?
C17 C12 C13 C14 -3.5(10) . . . . ?
C17 C16 C15 C14 -0.6(12) . . . . ?
C6 C1 C5 Sm01 -110.0(8) . . . . ?
C6 C1 C5 C4 -177.3(8) . . . . ?
C6 C1 C5 C30 -2.6(14) . . . . ?
C6 C11 C10 C9 -1.8(16) . . . . ?
C6 C7 C8 C9 1.6(15) . . . . ?
C22 C21 C20 C19 -2.3(13) . . . . ?
C31 C30 C35 C34 -1.7(13) . . . . ?
C31 C32 C33 C34 0.1(14) . . . . ?
C19 C18 C23 C22 -1.8(10) . . . . ?
C28 C27 C26 C25 0.8(13) . . . . ?
C35 C30 C31 C32 2.6(13) . . . . ?
C35 C34 C33 C32 0.8(14) . . . . ?
C10 C11 C6 C1 177.2(8) . . . . ?
C10 C11 C6 C7 -0.1(14) . . . . ?
C10 C9 C8 C7 -3.4(16) . . . . ?
C37 C42 C41 C40 0.0 . . . . ?
C42 C37 C38 C39 0.0 . . . . ?
C42 C41 C40 C39 0.0 . . . . ?
C41 C40 C39 C38 0.0 . . . . ?
C40 C39 C38 C37 0.0 . . . . ?
C38 C37 C42 C41 0.0 . . . . ?
C36 C37 C42 C41 -177.5(10) . . . . ?
C36 C37 C38 C39 177.3(11) . . . . ?
